data_1570276
loop_
_publ_author_name
'Mu, Ge'
'Gaynor, Ryan B.'
'McIntyre, Baylee N.'
'Donnadieu, Bruno'
'Creutz, Sidney E.'

_publ_section_title
;
 Synthesis and Characterization of Bipyridyl-(Imidazole)<sub>n</sub>
 Mn(II) Compounds and Their Evaluation as Potential Precatalysts for Water
 Oxidation.
;
_journal_issue 20
_journal_name_full 'Molecules (Basel, Switzerland)'
_journal_page_first 7221
_journal_paper_doi 10.3390/molecules28207221
_journal_volume 28
_journal_year 2023
_chemical_formula_moiety 'C19 H15 F6 Mn N5 O7 S2'
_chemical_formula_sum 'C19 H15 F6 Mn N5 O7 S2'
_chemical_formula_weight 658.42
_space_group_crystal_system monoclinic
_space_group_IT_number 14
_space_group_name_Hall '-P 2ybc'
_space_group_name_H-M_alt 'P 1 21/c 1'
_atom_sites_solution_hydrogens geom
_atom_sites_solution_primary dual
_atom_sites_solution_secondary difmap
_audit_creation_method SHELXL-2019/1
_cell_angle_alpha 90
_cell_angle_beta 93.6040(10)
_cell_angle_gamma 90
_cell_formula_units_Z 4
_cell_length_a 8.0555(2)
_cell_length_b 10.3178(2)
_cell_length_c 29.9387(6)
_cell_measurement_reflns_used 567
_cell_measurement_temperature 200(2)
_cell_measurement_theta_max 74.487
_cell_measurement_theta_min 2.958
_cell_volume 2483.44(9)
_computing_cell_refinement 'APEX4 v2022.10.0'
_computing_data_collection 'APEX4 v2022.10.0'
_computing_data_reduction 'Saint, APEX4 v2022.10.0.'
_computing_molecular_graphics 'Mercury V.4.2.0,POV-Ray v 3.7'
_computing_publication_material 'APEX4 v2022.10.0'
_computing_structure_refinement SHELXTL-2018/3
_computing_structure_solution SHELXT
_diffrn_ambient_temperature 200(2)
_diffrn_measured_fraction_theta_full 0.998
_diffrn_measured_fraction_theta_max 0.997
_diffrn_measurement_device_type 'Bruker AXS D8 Venture  '
_diffrn_measurement_method 'profile data from \q/2\q scans'
_diffrn_radiation_type CuK\a
_diffrn_radiation_wavelength 1.54178
_diffrn_reflns_av_R_equivalents 0.0757
_diffrn_reflns_av_unetI/netI 0.0374
_diffrn_reflns_Laue_measured_fraction_full 0.998
_diffrn_reflns_Laue_measured_fraction_max 0.997
_diffrn_reflns_limit_h_max 10
_diffrn_reflns_limit_h_min -10
_diffrn_reflns_limit_k_max 12
_diffrn_reflns_limit_k_min -12
_diffrn_reflns_limit_l_max 37
_diffrn_reflns_limit_l_min -37
_diffrn_reflns_number 37159
_diffrn_reflns_point_group_measured_fraction_full 0.998
_diffrn_reflns_point_group_measured_fraction_max 0.997
_diffrn_reflns_theta_full 67.679
_diffrn_reflns_theta_max 74.487
_diffrn_reflns_theta_min 2.958
_exptl_absorpt_coefficient_mu 6.803
_exptl_absorpt_correction_T_max 0.832
_exptl_absorpt_correction_T_min 0.236
_exptl_absorpt_correction_type multi-scan
_exptl_absorpt_process_details 'Sadabs,Multi-Scan(SADABS);Krause and al.,2015'
_exptl_crystal_colour YELLOW
_exptl_crystal_density_diffrn 1.761
_exptl_crystal_description 'PRISM FRAG'
_exptl_crystal_F_000 1324
_exptl_crystal_size_max 0.299
_exptl_crystal_size_mid 0.088
_exptl_crystal_size_min 0.028
_refine_diff_density_max 0.613
_refine_diff_density_min -0.442
_refine_diff_density_rms 0.069
_refine_ls_extinction_coef 0.00018(4)
_refine_ls_extinction_expression Fc^*^=kFc[1+0.001xFc^2^\l^3^/sin(2\q)]^-1/4^
_refine_ls_extinction_method 'SHELXL-2019/1 (Sheldrick 2019)'
_refine_ls_goodness_of_fit_ref 1.093
_refine_ls_hydrogen_treatment constr
_refine_ls_matrix_type full
_refine_ls_number_parameters 400
_refine_ls_number_reflns 5065
_refine_ls_number_restraints 138
_refine_ls_restrained_S_all 1.109
_refine_ls_R_factor_all 0.0690
_refine_ls_R_factor_gt 0.0520
_refine_ls_shift/su_max 0.001
_refine_ls_shift/su_mean 0.000
_refine_ls_structure_factor_coef Fsqd
_refine_ls_weighting_details 'w=1/[\s^2^(Fo^2^)+(0.0223P)^2^+5.4258P] where P=(Fo^2^+2Fc^2^)/3'
_refine_ls_weighting_scheme calc
_refine_ls_wR_factor_gt 0.0992
_refine_ls_wR_factor_ref 0.1068
_reflns_Friedel_coverage 0.000
_reflns_number_gt 4164
_reflns_number_total 5065
_reflns_threshold_expression 'I > 2\s(I)'
_cod_data_source_file complex2-cif-revised.cif
_cod_data_source_block sc001_rev
_cod_depositor_comments
;
The following automatic conversions were performed:

data item '_atom_sites_solution_secondary' value 'DIFMAP' was changed
to 'difmap' in accordance with the
/home/data/users/saulius/crontab/automatic-downloads/current/MDPI/lib/dictionaries/cif_core.dic
dictionary named 'cif_core.dic' version 2.4.2 last updated on
2011-04-26.

data item '_exptl_absorpt_correction_type' value 'MULTI-SCAN' was
changed to 'multi-scan' in accordance with the
/home/data/users/saulius/crontab/automatic-downloads/current/MDPI/lib/dictionaries/cif_core.dic
dictionary named 'cif_core.dic' version 2.4.2 last updated on
2011-04-26.

Automatic conversion script
Id: cif_fix_values 8170 2020-07-09 18:12:32Z antanas 
;
_cod_original_sg_symbol_H-M 'P 21/c'
_cod_database_code 1570276
_shelx_space_group_comment
;
The symmetry employed for this shelxl refinement is uniquely defined
by the following loop, which should always be used as a source of
symmetry information in preference to the above space-group names.
They are only intended as comments.
;
_shelx_estimated_absorpt_t_min 0.236
_shelx_estimated_absorpt_t_max 0.832

loop_
_space_group_symop_operation_xyz
'x, y, z'
'-x, y+1/2, -z+1/2'
'-x, -y, -z'
'x, -y-1/2, z-1/2'

loop_
_atom_site_label
_atom_site_type_symbol
_atom_site_fract_x
_atom_site_fract_y
_atom_site_fract_z
_atom_site_U_iso_or_equiv
_atom_site_adp_type
_atom_site_occupancy
_atom_site_site_symmetry_order
_atom_site_calc_flag
_atom_site_refinement_flags_posn
_atom_site_refinement_flags_adp
_atom_site_refinement_flags_occupancy
_atom_site_disorder_assembly
_atom_site_disorder_group
Mn1 Mn 0.31877(6) 0.41159(5) 0.62652(2) 0.02436(14) Uani 1 1 d . . . . .
O7 O 0.2601(4) 0.1041(3) 0.50681(9) 0.0463(7) Uani 1 1 d . . . . .
N1 N 0.4416(3) 0.3724(3) 0.56620(9) 0.0263(6) Uani 1 1 d . . . . .
N2 N 0.1205(3) 0.2744(3) 0.59939(8) 0.0237(6) Uani 1 1 d . . . . .
N3 N 0.1393(3) 0.4100(3) 0.67819(9) 0.0273(6) Uani 1 1 d . . . . .
N4 N 0.5120(4) 0.2909(3) 0.50169(10) 0.0376(7) Uani 1 1 d . . . . .
C1 C -0.0338(4) 0.1440(3) 0.54447(11) 0.0306(7) Uani 1 1 d . . . . .
H1 H -0.037402 0.098378 0.516856 0.037 Uiso 1 1 calc R U . . .
C2 C -0.1692(5) 0.1473(4) 0.56973(13) 0.0383(9) Uani 1 1 d . . . . .
H2 H -0.269077 0.105094 0.559299 0.046 Uiso 1 1 calc R U . . .
C3 C -0.1621(4) 0.2109(4) 0.61002(12) 0.0344(8) Uani 1 1 d . . . . .
H3 H -0.256287 0.213563 0.627581 0.041 Uiso 1 1 calc R U . . .
C4 C -0.0148(4) 0.2714(3) 0.62460(11) 0.0266(7) Uani 1 1 d . . . . .
C5 C 0.0014(4) 0.3371(3) 0.66956(11) 0.0295(7) Uani 1 1 d . . . . .
C6 C -0.1173(5) 0.3233(4) 0.70060(12) 0.0381(9) Uani 1 1 d . . . . .
H6 H -0.214034 0.272389 0.694066 0.046 Uiso 1 1 calc R U . . .
C7 C -0.0922(5) 0.3849(4) 0.74105(13) 0.0454(10) Uani 1 1 d . . . . .
H7 H -0.171455 0.375414 0.763013 0.054 Uiso 1 1 calc R U . . .
C8 C 0.0470(5) 0.4606(4) 0.75017(12) 0.0392(9) Uani 1 1 d . . . . .
H8 H 0.063966 0.504883 0.777891 0.047 Uiso 1 1 calc R U . . .
C9 C 0.1604(4) 0.4698(4) 0.71793(12) 0.0355(8) Uani 1 1 d . . . . .
H9 H 0.257560 0.520570 0.724001 0.043 Uiso 1 1 calc R U . . .
C10 C 0.1104(4) 0.2095(3) 0.56029(11) 0.0289(7) Uani 1 1 d . . . . .
C11 C 0.2584(4) 0.1969(4) 0.53252(11) 0.0324(8) Uani 1 1 d . . . . .
C12 C 0.3968(4) 0.2879(3) 0.53423(10) 0.0270(7) Uani 1 1 d . . . . .
C13 C 0.6310(4) 0.3800(4) 0.51479(12) 0.0366(9) Uani 1 1 d . . . . .
H13 H 0.725608 0.403394 0.499170 0.044 Uiso 1 1 calc R U . . .
C14 C 0.5869(4) 0.4289(4) 0.55479(11) 0.0302(7) Uani 1 1 d . . . . .
H14 H 0.647629 0.492290 0.572030 0.036 Uiso 1 1 calc R U . . .
N5 N 0.5047(4) 0.5448(3) 0.65784(10) 0.0394(7) Uani 1 1 d . . . . .
C15 C 0.6059(5) 0.6067(4) 0.67438(12) 0.0350(8) Uani 1 1 d . . . . .
C16 C 0.7357(5) 0.6859(4) 0.69546(14) 0.0485(11) Uani 1 1 d . . . . .
H16A H 0.843965 0.656047 0.686302 0.073 Uiso 1 1 calc R U . . .
H16B H 0.732805 0.679112 0.728046 0.073 Uiso 1 1 calc R U . . .
H16C H 0.718661 0.776401 0.686350 0.073 Uiso 1 1 calc R U . . .
C17 C 0.5093(6) 0.2194(5) 0.45948(14) 0.0555(12) Uani 1 1 d . . . . .
H17A H 0.587994 0.259008 0.439859 0.083 Uiso 1 1 calc R U . . .
H17B H 0.397041 0.222323 0.444880 0.083 Uiso 1 1 calc R U . . .
H17C H 0.541140 0.129096 0.465419 0.083 Uiso 1 1 calc R U . . .
S1 S 0.01912(11) 0.62495(9) 0.58206(3) 0.0316(2) Uani 1 1 d . . . . .
O1 O 0.1885(3) 0.5790(3) 0.59101(9) 0.0419(6) Uani 1 1 d . . . . .
O2 O -0.1005(3) 0.5673(3) 0.60928(9) 0.0400(6) Uani 1 1 d . . . . .
O3 O -0.0291(4) 0.6380(3) 0.53560(9) 0.0618(9) Uani 1 1 d . . . . .
C18A C 0.4637(15) 0.0002(12) 0.6492(4) 0.0566(17) Uani 0.5 1 d D U P A 1
F1A F 0.6244(14) -0.0117(14) 0.6417(3) 0.062(2) Uani 0.5 1 d D U P A 1
F2A F 0.4167(17) -0.1172(11) 0.6614(3) 0.064(2) Uani 0.5 1 d D U P A 1
F3A F 0.3763(11) 0.0219(10) 0.6108(4) 0.077(2) Uani 0.5 1 d D U P A 1
C18B C 0.4863(15) -0.0016(13) 0.6564(4) 0.0578(18) Uani 0.5 1 d D U P A 2
F1B F 0.6523(13) -0.0060(13) 0.6585(3) 0.057(2) Uani 0.5 1 d D U P A 2
F2B F 0.4353(11) 0.0002(11) 0.6133(4) 0.0750(19) Uani 0.5 1 d D U P A 2
F3B F 0.4345(17) -0.1041(11) 0.6787(3) 0.069(2) Uani 0.5 1 d D U P A 2
S2 S 0.42216(11) 0.13597(9) 0.68721(3) 0.0343(2) Uani 1 1 d . . . . .
O4 O 0.4617(3) 0.2454(2) 0.65945(8) 0.0330(6) Uani 1 1 d . . . . .
O5 O 0.5316(4) 0.1237(4) 0.72622(10) 0.0728(11) Uani 1 1 d . . . . .
O6 O 0.2494(3) 0.1187(3) 0.69296(10) 0.0520(8) Uani 1 1 d . . . . .
C19 C 0.0311(5) 0.7908(4) 0.60196(13) 0.0447(10) Uani 1 1 d D . . . .
F4 F 0.0875(4) 0.7955(3) 0.64452(9) 0.0726(8) Uani 1 1 d D . . . .
F5 F -0.1183(3) 0.8452(3) 0.59933(11) 0.0702(8) Uani 1 1 d D . . . .
F6 F 0.1300(3) 0.8615(2) 0.57793(10) 0.0687(8) Uani 1 1 d D . . . .

loop_
_atom_site_aniso_label
_atom_site_aniso_U_11
_atom_site_aniso_U_22
_atom_site_aniso_U_33
_atom_site_aniso_U_23
_atom_site_aniso_U_13
_atom_site_aniso_U_12
Mn1 0.0209(3) 0.0275(3) 0.0252(3) -0.0015(2) 0.00606(19) -0.0019(2)
O7 0.0519(17) 0.0430(17) 0.0456(15) -0.0147(13) 0.0163(13) -0.0045(13)
N1 0.0243(14) 0.0292(15) 0.0257(13) 0.0023(12) 0.0050(11) 0.0011(12)
N2 0.0268(14) 0.0203(14) 0.0240(13) -0.0001(11) 0.0003(11) 0.0030(11)
N3 0.0259(14) 0.0303(15) 0.0262(13) -0.0005(12) 0.0056(11) 0.0028(12)
N4 0.0416(17) 0.0410(19) 0.0311(15) 0.0001(14) 0.0081(13) 0.0065(15)
C1 0.0347(19) 0.0288(19) 0.0282(17) -0.0025(14) 0.0004(14) -0.0022(15)
C2 0.034(2) 0.036(2) 0.045(2) 0.0024(17) 0.0033(16) -0.0057(16)
C3 0.0305(18) 0.036(2) 0.0380(19) 0.0032(16) 0.0086(15) -0.0032(16)
C4 0.0233(16) 0.0249(17) 0.0318(17) 0.0079(14) 0.0020(13) -0.0001(13)
C5 0.0248(17) 0.0297(18) 0.0349(18) 0.0083(15) 0.0092(14) 0.0054(14)
C6 0.0322(19) 0.042(2) 0.041(2) 0.0018(17) 0.0106(16) -0.0023(17)
C7 0.051(2) 0.052(3) 0.035(2) -0.0005(18) 0.0096(18) 0.010(2)
C8 0.041(2) 0.050(2) 0.0270(17) -0.0110(17) 0.0045(16) 0.0061(18)
C9 0.0306(18) 0.043(2) 0.0329(18) -0.0034(16) 0.0036(15) 0.0064(16)
C10 0.0306(18) 0.0258(18) 0.0304(17) 0.0023(14) 0.0031(14) 0.0052(14)
C11 0.0367(19) 0.032(2) 0.0286(17) 0.0015(15) 0.0010(15) 0.0011(15)
C12 0.0277(17) 0.0292(18) 0.0244(16) 0.0027(14) 0.0037(13) 0.0024(14)
C13 0.0292(18) 0.043(2) 0.039(2) 0.0081(17) 0.0121(15) -0.0001(16)
C14 0.0228(16) 0.038(2) 0.0304(17) 0.0042(15) 0.0030(13) -0.0028(15)
N5 0.0390(18) 0.0391(18) 0.0401(17) -0.0081(15) 0.0034(14) -0.0077(15)
C15 0.038(2) 0.036(2) 0.0309(18) 0.0000(16) 0.0037(16) -0.0022(17)
C16 0.048(2) 0.053(3) 0.044(2) -0.002(2) 0.0029(19) -0.019(2)
C17 0.060(3) 0.070(3) 0.040(2) -0.015(2) 0.026(2) -0.010(2)
S1 0.0317(4) 0.0306(5) 0.0330(4) 0.0032(4) 0.0058(3) 0.0035(4)
O1 0.0301(13) 0.0371(15) 0.0601(17) 0.0140(13) 0.0153(12) 0.0077(11)
O2 0.0298(13) 0.0382(15) 0.0528(16) 0.0065(12) 0.0083(12) -0.0050(11)
O3 0.077(2) 0.073(2) 0.0347(15) 0.0003(15) -0.0003(15) 0.0114(18)
C18A 0.053(3) 0.039(3) 0.079(4) 0.006(3) 0.017(3) 0.004(3)
F1A 0.056(4) 0.050(3) 0.084(5) -0.003(4) 0.035(4) 0.006(3)
F2A 0.063(3) 0.033(3) 0.098(5) -0.006(4) 0.012(4) -0.011(3)
F3A 0.092(5) 0.058(4) 0.078(3) -0.022(3) -0.011(4) 0.026(4)
C18B 0.053(3) 0.040(3) 0.083(4) 0.002(3) 0.019(4) 0.002(3)
F1B 0.046(3) 0.044(3) 0.084(5) 0.004(4) 0.026(4) 0.010(3)
F2B 0.076(4) 0.065(4) 0.084(3) -0.029(3) 0.005(4) 0.021(3)
F3B 0.066(4) 0.030(3) 0.114(5) -0.003(4) 0.032(5) -0.007(3)
S2 0.0292(4) 0.0407(5) 0.0336(4) 0.0125(4) 0.0066(3) 0.0063(4)
O4 0.0271(12) 0.0327(14) 0.0397(13) 0.0091(11) 0.0062(10) 0.0024(10)
O5 0.062(2) 0.108(3) 0.0467(18) 0.0291(19) -0.0117(15) 0.008(2)
O6 0.0323(14) 0.0565(19) 0.0694(19) 0.0264(15) 0.0200(13) 0.0072(13)
C19 0.041(2) 0.039(2) 0.056(3) 0.0024(19) 0.0166(19) -0.0013(18)
F4 0.083(2) 0.073(2) 0.0629(17) -0.0255(15) 0.0077(15) -0.0254(16)
F5 0.0539(16) 0.0442(15) 0.115(2) 0.0011(15) 0.0269(15) 0.0174(13)
F6 0.0656(17) 0.0412(15) 0.103(2) 0.0145(15) 0.0343(16) -0.0077(13)

loop_
_atom_type_symbol
_atom_type_description
_atom_type_scat_dispersion_real
_atom_type_scat_dispersion_imag
_atom_type_scat_source
C C 0.0181 0.0091 'International Tables Vol C Tables 4.2.6.8 and 6.1.1.4'
H H 0.0000 0.0000 'International Tables Vol C Tables 4.2.6.8 and 6.1.1.4'
F F 0.0727 0.0534 'International Tables Vol C Tables 4.2.6.8 and 6.1.1.4'
Mn Mn -0.5299 2.8052 'International Tables Vol C Tables 4.2.6.8 and 6.1.1.4'
N N 0.0311 0.0180 'International Tables Vol C Tables 4.2.6.8 and 6.1.1.4'
O O 0.0492 0.0322 'International Tables Vol C Tables 4.2.6.8 and 6.1.1.4'
S S 0.3331 0.5567 'International Tables Vol C Tables 4.2.6.8 and 6.1.1.4'

loop_
_geom_angle_atom_site_label_1
_geom_angle_atom_site_label_2
_geom_angle_atom_site_label_3
_geom_angle
_geom_angle_site_symmetry_1
_geom_angle_site_symmetry_3
_geom_angle_publ_flag
N1 Mn1 N3 162.45(11) . . ?
N1 Mn1 N5 97.96(11) . . ?
N3 Mn1 N5 99.58(11) . . ?
N1 Mn1 N2 86.11(10) . . ?
N3 Mn1 N2 76.34(10) . . ?
N5 Mn1 N2 175.81(11) . . ?
N1 Mn1 O1 88.46(10) . . ?
N3 Mn1 O1 91.76(10) . . ?
N5 Mn1 O1 90.39(12) . . ?
N2 Mn1 O1 90.74(10) . . ?
N1 Mn1 O4 88.56(10) . . ?
N3 Mn1 O4 91.55(9) . . ?
N5 Mn1 O4 88.49(11) . . ?
N2 Mn1 O4 90.61(9) . . ?
O1 Mn1 O4 176.64(9) . . ?
C12 N1 C14 107.3(3) . . ?
C12 N1 Mn1 127.6(2) . . ?
C14 N1 Mn1 125.1(2) . . ?
C10 N2 C4 117.6(3) . . ?
C10 N2 Mn1 129.1(2) . . ?
C4 N2 Mn1 112.9(2) . . ?
C9 N3 C5 118.8(3) . . ?
C9 N3 Mn1 124.9(2) . . ?
C5 N3 Mn1 116.2(2) . . ?
C13 N4 C12 107.5(3) . . ?
C13 N4 C17 124.0(3) . . ?
C12 N4 C17 128.4(3) . . ?
C2 C1 C10 118.4(3) . . ?
C2 C1 H1 120.8 . . ?
C10 C1 H1 120.8 . . ?
C1 C2 C3 120.6(3) . . ?
C1 C2 H2 119.7 . . ?
C3 C2 H2 119.7 . . ?
C2 C3 C4 118.7(3) . . ?
C2 C3 H3 120.7 . . ?
C4 C3 H3 120.7 . . ?
N2 C4 C3 122.2(3) . . ?
N2 C4 C5 117.2(3) . . ?
C3 C4 C5 120.6(3) . . ?
N3 C5 C6 121.5(3) . . ?
N3 C5 C4 116.4(3) . . ?
C6 C5 C4 122.0(3) . . ?
C7 C6 C5 118.4(4) . . ?
C7 C6 H6 120.8 . . ?
C5 C6 H6 120.8 . . ?
C6 C7 C8 120.7(4) . . ?
C6 C7 H7 119.7 . . ?
C8 C7 H7 119.7 . . ?
C9 C8 C7 117.9(3) . . ?
C9 C8 H8 121.0 . . ?
C7 C8 H8 121.0 . . ?
N3 C9 C8 122.6(4) . . ?
N3 C9 H9 118.7 . . ?
C8 C9 H9 118.7 . . ?
N2 C10 C1 122.5(3) . . ?
N2 C10 C11 121.2(3) . . ?
C1 C10 C11 116.2(3) . . ?
O7 C11 C12 119.1(3) . . ?
O7 C11 C10 117.0(3) . . ?
C12 C11 C10 123.9(3) . . ?
N1 C12 N4 109.2(3) . . ?
N1 C12 C11 128.4(3) . . ?
N4 C12 C11 122.3(3) . . ?
C14 C13 N4 106.4(3) . . ?
C14 C13 H13 126.8 . . ?
N4 C13 H13 126.8 . . ?
C13 C14 N1 109.6(3) . . ?
C13 C14 H14 125.2 . . ?
N1 C14 H14 125.2 . . ?
C15 N5 Mn1 175.8(3) . . ?
N5 C15 C16 179.8(5) . . ?
C15 C16 H16A 109.5 . . ?
C15 C16 H16B 109.5 . . ?
H16A C16 H16B 109.5 . . ?
C15 C16 H16C 109.5 . . ?
H16A C16 H16C 109.5 . . ?
H16B C16 H16C 109.5 . . ?
N4 C17 H17A 109.5 . . ?
N4 C17 H17B 109.5 . . ?
H17A C17 H17B 109.5 . . ?
N4 C17 H17C 109.5 . . ?
H17A C17 H17C 109.5 . . ?
H17B C17 H17C 109.5 . . ?
O3 S1 O2 116.28(19) . . ?
O3 S1 O1 113.91(18) . . ?
O2 S1 O1 114.67(15) . . ?
O3 S1 C19 103.72(19) . . ?
O2 S1 C19 103.26(17) . . ?
O1 S1 C19 102.57(18) . . ?
S1 O1 Mn1 137.86(15) . . ?
F2A C18A F3A 104.3(9) . . ?
F2A C18A F1A 105.0(10) . . ?
F3A C18A F1A 109.6(8) . . ?
F2A C18A S2 117.2(8) . . ?
F3A C18A S2 107.4(9) . . ?
F1A C18A S2 112.9(8) . . ?
F2B C18B F3B 114.2(9) . . ?
F2B C18B F1B 107.1(7) . . ?
F3B C18B F1B 107.1(10) . . ?
F2B C18B S2 114.1(10) . . ?
F3B C18B S2 105.2(8) . . ?
F1B C18B S2 108.9(9) . . ?
O5 S2 O6 116.68(19) . . ?
O5 S2 O4 113.1(2) . . ?
O6 S2 O4 114.75(15) . . ?
O5 S2 C18B 99.7(5) . . ?
O6 S2 C18B 106.2(4) . . ?
O4 S2 C18B 104.0(4) . . ?
O5 S2 C18A 108.1(4) . . ?
O6 S2 C18A 101.3(4) . . ?
O4 S2 C18A 100.5(4) . . ?
S2 O4 Mn1 135.87(14) . . ?
F6 C19 F5 108.0(3) . . ?
F6 C19 F4 108.7(3) . . ?
F5 C19 F4 107.2(3) . . ?
F6 C19 S1 111.3(3) . . ?
F5 C19 S1 110.5(3) . . ?
F4 C19 S1 111.0(3) . . ?

loop_
_geom_bond_atom_site_label_1
_geom_bond_atom_site_label_2
_geom_bond_distance
_geom_bond_site_symmetry_2
_geom_bond_publ_flag
Mn1 N1 2.151(3) . ?
Mn1 N3 2.183(3) . ?
Mn1 N5 2.199(3) . ?
Mn1 N2 2.248(3) . ?
Mn1 O1 2.253(3) . ?
Mn1 O4 2.258(2) . ?
O7 C11 1.229(4) . ?
N1 C12 1.328(4) . ?
N1 C14 1.370(4) . ?
N2 C10 1.347(4) . ?
N2 C4 1.365(4) . ?
N3 C9 1.342(4) . ?
N3 C5 1.353(4) . ?
N4 C13 1.368(5) . ?
N4 C12 1.387(4) . ?
N4 C17 1.462(5) . ?
C1 C2 1.366(5) . ?
C1 C10 1.401(5) . ?
C1 H1 0.9500 . ?
C2 C3 1.372(5) . ?
C2 H2 0.9500 . ?
C3 C4 1.387(5) . ?
C3 H3 0.9500 . ?
C4 C5 1.505(5) . ?
C5 C6 1.382(5) . ?
C6 C7 1.371(5) . ?
C6 H6 0.9500 . ?
C7 C8 1.379(6) . ?
C7 H7 0.9500 . ?
C8 C9 1.373(5) . ?
C8 H8 0.9500 . ?
C9 H9 0.9500 . ?
C10 C11 1.501(5) . ?
C11 C12 1.456(5) . ?
C13 C14 1.367(5) . ?
C13 H13 0.9500 . ?
C14 H14 0.9500 . ?
N5 C15 1.126(5) . ?
C15 C16 1.441(5) . ?
C16 H16A 0.9800 . ?
C16 H16B 0.9800 . ?
C16 H16C 0.9800 . ?
C17 H17A 0.9800 . ?
C17 H17B 0.9800 . ?
C17 H17C 0.9800 . ?
S1 O3 1.427(3) . ?
S1 O2 1.430(3) . ?
S1 O1 1.453(3) . ?
S1 C19 1.813(4) . ?
C18A F2A 1.328(6) . ?
C18A F3A 1.330(6) . ?
C18A F1A 1.334(5) . ?
C18A S2 1.848(13) . ?
C18B F2B 1.328(6) . ?
C18B F3B 1.330(6) . ?
C18B F1B 1.335(5) . ?
C18B S2 1.787(13) . ?
S2 O5 1.424(3) . ?
S2 O6 1.424(3) . ?
S2 O4 1.449(2) . ?
C19 F6 1.325(4) . ?
C19 F5 1.326(4) . ?
C19 F4 1.326(4) . ?

loop_
_geom_torsion_atom_site_label_1
_geom_torsion_atom_site_label_2
_geom_torsion_atom_site_label_3
_geom_torsion_atom_site_label_4
_geom_torsion
_geom_torsion_site_symmetry_1
_geom_torsion_site_symmetry_2
_geom_torsion_site_symmetry_3
_geom_torsion_site_symmetry_4
_geom_torsion_publ_flag
C10 C1 C2 C3 -1.4(6) . . . . ?
C1 C2 C3 C4 -0.2(6) . . . . ?
C10 N2 C4 C3 -3.7(5) . . . . ?
Mn1 N2 C4 C3 168.8(3) . . . . ?
C10 N2 C4 C5 176.2(3) . . . . ?
Mn1 N2 C4 C5 -11.3(3) . . . . ?
C2 C3 C4 N2 2.9(5) . . . . ?
C2 C3 C4 C5 -177.1(3) . . . . ?
C9 N3 C5 C6 0.1(5) . . . . ?
Mn1 N3 C5 C6 176.8(3) . . . . ?
C9 N3 C5 C4 -179.5(3) . . . . ?
Mn1 N3 C5 C4 -2.8(4) . . . . ?
N2 C4 C5 N3 9.7(4) . . . . ?
C3 C4 C5 N3 -170.3(3) . . . . ?
N2 C4 C5 C6 -169.9(3) . . . . ?
C3 C4 C5 C6 10.1(5) . . . . ?
N3 C5 C6 C7 -0.5(6) . . . . ?
C4 C5 C6 C7 179.1(3) . . . . ?
C5 C6 C7 C8 1.1(6) . . . . ?
C6 C7 C8 C9 -1.3(6) . . . . ?
C5 N3 C9 C8 -0.3(5) . . . . ?
Mn1 N3 C9 C8 -176.8(3) . . . . ?
C7 C8 C9 N3 0.9(6) . . . . ?
C4 N2 C10 C1 2.1(5) . . . . ?
Mn1 N2 C10 C1 -169.1(2) . . . . ?
C4 N2 C10 C11 -174.2(3) . . . . ?
Mn1 N2 C10 C11 14.7(5) . . . . ?
C2 C1 C10 N2 0.4(5) . . . . ?
C2 C1 C10 C11 176.8(3) . . . . ?
N2 C10 C11 O7 155.6(3) . . . . ?
C1 C10 C11 O7 -20.9(5) . . . . ?
N2 C10 C11 C12 -24.9(5) . . . . ?
C1 C10 C11 C12 158.7(3) . . . . ?
C14 N1 C12 N4 -0.8(4) . . . . ?
Mn1 N1 C12 N4 -178.6(2) . . . . ?
C14 N1 C12 C11 175.0(3) . . . . ?
Mn1 N1 C12 C11 -2.8(5) . . . . ?
C13 N4 C12 N1 0.3(4) . . . . ?
C17 N4 C12 N1 -176.8(4) . . . . ?
C13 N4 C12 C11 -175.8(3) . . . . ?
C17 N4 C12 C11 7.1(6) . . . . ?
O7 C11 C12 N1 -161.0(3) . . . . ?
C10 C11 C12 N1 19.4(6) . . . . ?
O7 C11 C12 N4 14.3(5) . . . . ?
C10 C11 C12 N4 -165.3(3) . . . . ?
C12 N4 C13 C14 0.3(4) . . . . ?
C17 N4 C13 C14 177.5(4) . . . . ?
N4 C13 C14 N1 -0.8(4) . . . . ?
C12 N1 C14 C13 1.0(4) . . . . ?
Mn1 N1 C14 C13 178.9(2) . . . . ?
O3 S1 O1 Mn1 -121.7(3) . . . . ?
O2 S1 O1 Mn1 15.8(3) . . . . ?
C19 S1 O1 Mn1 126.9(3) . . . . ?
F2B C18B S2 O5 -164.2(7) . . . . ?
F3B C18B S2 O5 69.8(7) . . . . ?
F1B C18B S2 O5 -44.7(8) . . . . ?
F2B C18B S2 O6 74.2(8) . . . . ?
F3B C18B S2 O6 -51.8(8) . . . . ?
F1B C18B S2 O6 -166.3(6) . . . . ?
F2B C18B S2 O4 -47.3(8) . . . . ?
F3B C18B S2 O4 -173.3(6) . . . . ?
F1B C18B S2 O4 72.2(8) . . . . ?
F2A C18A S2 O5 70.9(8) . . . . ?
F3A C18A S2 O5 -172.2(6) . . . . ?
F1A C18A S2 O5 -51.3(8) . . . . ?
F2A C18A S2 O6 -52.2(8) . . . . ?
F3A C18A S2 O6 64.7(7) . . . . ?
F1A C18A S2 O6 -174.4(7) . . . . ?
F2A C18A S2 O4 -170.3(7) . . . . ?
F3A C18A S2 O4 -53.4(7) . . . . ?
F1A C18A S2 O4 67.5(8) . . . . ?
O5 S2 O4 Mn1 -130.6(2) . . . . ?
O6 S2 O4 Mn1 6.7(3) . . . . ?
C18B S2 O4 Mn1 122.3(5) . . . . ?
C18A S2 O4 Mn1 114.4(4) . . . . ?
O3 S1 C19 F6 -54.1(3) . . . . ?
O2 S1 C19 F6 -175.8(3) . . . . ?
O1 S1 C19 F6 64.7(3) . . . . ?
O3 S1 C19 F5 65.9(3) . . . . ?
O2 S1 C19 F5 -55.8(3) . . . . ?
O1 S1 C19 F5 -175.3(3) . . . . ?
O3 S1 C19 F4 -175.3(3) . . . . ?
O2 S1 C19 F4 63.0(3) . . . . ?
O1 S1 C19 F4 -56.4(3) . . . . ?
